data_2312154
loop_
_publ_author_name
'Nag, Tamali'
'Ovens, Jeffrey S.'
'Bryce, David L.'

_publ_section_title
;
 <sup>77</sup>Se and <sup>125</sup>Te solid-state NMR and X-ray
 diffraction structural study of chalcogen-bonded
 3,4-dicyano-1,2,5-chalcogenodiazole cocrystals.
;
_journal_coeditor_code BS3001
_journal_issue 'Pt 10'
_journal_name_full 'Acta crystallographica. Section C, Structural chemistry'
_journal_page_first 517
_journal_page_last 523
_journal_paper_doi 10.1107/S2053229622008518
_journal_volume 78
_journal_year 2022
_chemical_formula_iupac 'C4 N4 Te, C8 H20 P +, Cl -'
_chemical_formula_moiety 'C4 N4 Te, C8 H20 P +, Cl -'
_chemical_formula_sum 'C12 H20 Cl N4 P Te'
_chemical_formula_weight 414.34
_chemical_name_systematic
;
1,2,5-Tellurodiazole-3,4-dicarbonitrile tetraethylphosphonium chloride
;
_space_group_crystal_system triclinic
_space_group_IT_number 2
_space_group_name_Hall '-P 1'
_space_group_name_H-M_alt 'P -1'
_atom_sites_solution_hydrogens geom
_atom_sites_solution_primary direct
_cell_angle_alpha 102.427(2)
_cell_angle_beta 101.890(2)
_cell_angle_gamma 91.876(2)
_cell_formula_units_Z 2
_cell_length_a 6.9500(11)
_cell_length_b 9.5921(15)
_cell_length_c 13.604(2)
_cell_measurement_reflns_used 9536
_cell_measurement_temperature 213(2)
_cell_measurement_theta_max 30.53
_cell_measurement_theta_min 2.18
_cell_volume 863.8(2)
_computing_cell_refinement
;
SAINT (Bruker, 2010)
;
_computing_data_collection
;
APEX3 (Bruker, 2010)
;
_computing_data_reduction
;
SAINT (Bruker, 2010)
;
_computing_structure_refinement
;
SHELXL2018 (Sheldrick, 2015b)
;
_computing_structure_solution
;
SHELXT2014 (Sheldrick, 2015a)
;
_diffrn_ambient_temperature 213(2)
_diffrn_measured_fraction_theta_full 0.974
_diffrn_measured_fraction_theta_max 0.936
_diffrn_measurement_device_type 'Bruker APEXII CCD'
_diffrn_measurement_method '\w and \phi scans'
_diffrn_radiation_monochromator graphite
_diffrn_radiation_type MoK\a
_diffrn_radiation_wavelength 0.71073
_diffrn_reflns_av_R_equivalents 0.0195
_diffrn_reflns_av_unetI/netI 0.0176
_diffrn_reflns_limit_h_max 10
_diffrn_reflns_limit_h_min -10
_diffrn_reflns_limit_k_max 14
_diffrn_reflns_limit_k_min -14
_diffrn_reflns_limit_l_max 19
_diffrn_reflns_limit_l_min -20
_diffrn_reflns_number 20481
_diffrn_reflns_theta_full 25.242
_diffrn_reflns_theta_max 32.658
_diffrn_reflns_theta_min 2.181
_exptl_absorpt_coefficient_mu 1.963
_exptl_absorpt_correction_T_max 0.7461
_exptl_absorpt_correction_T_min 0.6166
_exptl_absorpt_correction_type multi-scan
_exptl_absorpt_process_details
;
(SADABS; Bruker, 2010)
;
_exptl_crystal_colour yellow
_exptl_crystal_density_diffrn 1.593
_exptl_crystal_description plate
_exptl_crystal_F_000 408
_exptl_crystal_size_max 0.717
_exptl_crystal_size_mid 0.354
_exptl_crystal_size_min 0.308
_refine_diff_density_max 1.998
_refine_diff_density_min -1.437
_refine_ls_abs_structure_details none
_refine_ls_extinction_method none
_refine_ls_goodness_of_fit_ref 1.169
_refine_ls_hydrogen_treatment constr
_refine_ls_matrix_type full
_refine_ls_number_parameters 179
_refine_ls_number_reflns 5948
_refine_ls_number_restraints 0
_refine_ls_restrained_S_all 1.169
_refine_ls_R_factor_all 0.0369
_refine_ls_R_factor_gt 0.0360
_refine_ls_shift/su_max 0.000
_refine_ls_shift/su_mean 0.000
_refine_ls_structure_factor_coef Fsqd
_refine_ls_weighting_details 'w=1/[\s^2^(Fo^2^)+(0.0118P)^2^+3.3734P] where P=(Fo^2^+2Fc^2^)/3'
_refine_ls_weighting_scheme calc
_refine_ls_wR_factor_gt 0.0980
_refine_ls_wR_factor_ref 0.0984
_reflns_number_gt 5740
_reflns_number_total 5948
_reflns_threshold_expression 'I > 2\s(I)'
_cod_data_source_file bs3001sup1.cif
_cod_data_source_block 2b
_cod_database_code 2312154
_shelx_space_group_comment
;
The symmetry employed for this shelxl refinement is uniquely defined
by the following loop, which should always be used as a source of
symmetry information in preference to the above space-group names.
They are only intended as comments.
;

loop_
_space_group_symop_operation_xyz
'x, y, z'
'-x, -y, -z'

loop_
_atom_site_type_symbol
_atom_site_label
_atom_site_fract_x
_atom_site_fract_y
_atom_site_fract_z
_atom_site_U_iso_or_equiv
_atom_site_adp_type
_atom_site_calc_flag
_atom_site_occupancy
_atom_site_disorder_assembly
_atom_site_disorder_group
Te Te1 0.09776(3) 0.78751(2) 0.14068(2) 0.02687(6) Uani d 1 . .
Cl Cl1 0.000000 0.500000 0.000000 0.0513(4) Uani d 1 . .
Cl Cl2 0.000000 0.000000 0.000000 0.0631(5) Uani d 1 . .
P P1 0.69352(14) 0.30361(10) 0.21843(7) 0.03072(17) Uani d 1 . .
N N1 0.1463(5) 0.9557(3) 0.2638(2) 0.0342(6) Uani d 1 . .
N N2 0.1952(5) 0.6719(3) 0.2462(2) 0.0330(6) Uani d 1 . .
N N3 0.2738(9) 1.0727(6) 0.5311(4) 0.0741(15) Uani d 1 . .
N N4 0.3786(10) 0.6562(6) 0.4970(4) 0.0762(16) Uani d 1 . .
C C1 0.2461(7) 1.0040(5) 0.4494(3) 0.0464(9) Uani d 1 . .
C C2 0.2101(6) 0.9088(4) 0.3469(3) 0.0340(7) Uani d 1 . .
C C3 0.2396(6) 0.7571(4) 0.3366(3) 0.0345(7) Uani d 1 . .
C C4 0.3174(8) 0.7015(5) 0.4266(3) 0.0485(10) Uani d 1 . .
C C5 0.6400(7) 0.2837(5) 0.0812(3) 0.0447(9) Uani d 1 . .
H H5A 0.720150 0.357762 0.064619 0.054 Uiso calc 1 . .
H H5AB 0.679124 0.190432 0.049338 0.054 Uiso calc 1 . .
C C6 0.4254(10) 0.2944(9) 0.0344(5) 0.082(2) Uani d 1 . .
H H6A 0.411122 0.298234 -0.037344 0.124 Uiso calc 1 . .
H H6B 0.380116 0.380466 0.071717 0.124 Uiso calc 1 . .
H H6C 0.347336 0.211203 0.038953 0.124 Uiso calc 1 . .
C C7 0.6058(7) 0.4660(4) 0.2809(3) 0.0395(8) Uani d 1 . .
H H7A 0.462620 0.462406 0.255927 0.047 Uiso calc 1 . .
H H7AB 0.631621 0.471097 0.355242 0.047 Uiso calc 1 . .
C C8 0.6992(9) 0.6007(5) 0.2632(5) 0.0590(13) Uani d 1 . .
H H8A 0.666860 0.599915 0.190263 0.089 Uiso calc 1 . .
H H8B 0.841292 0.604662 0.286730 0.089 Uiso calc 1 . .
H H8C 0.649334 0.683947 0.301423 0.089 Uiso calc 1 . .
C C9 0.9574(6) 0.3056(5) 0.2575(4) 0.0480(10) Uani d 1 . .
H H9A 0.999429 0.215866 0.221420 0.058 Uiso calc 1 . .
H H9AB 1.017988 0.384155 0.235725 0.058 Uiso calc 1 . .
C C10 1.0346(10) 0.3230(8) 0.3728(5) 0.083(2) Uani d 1 . .
H H10A 0.996669 0.236863 0.393035 0.125 Uiso calc 1 . .
H H10B 0.979175 0.404187 0.409943 0.125 Uiso calc 1 . .
H H10C 1.177311 0.338997 0.389062 0.125 Uiso calc 1 . .
C C11 0.5701(7) 0.1561(4) 0.2504(4) 0.0439(9) Uani d 1 . .
H H11A 0.599751 0.168791 0.325510 0.053 Uiso calc 1 . .
H H11B 0.427286 0.158849 0.227469 0.053 Uiso calc 1 . .
C C12 0.6282(8) 0.0105(5) 0.2025(5) 0.0608(14) Uani d 1 . .
H H12A 0.610193 0.000174 0.128577 0.091 Uiso calc 1 . .
H H12B 0.546162 -0.063657 0.216209 0.091 Uiso calc 1 . .
H H12C 0.765531 0.001795 0.232005 0.091 Uiso calc 1 . .

loop_
_atom_site_aniso_label
_atom_site_aniso_U_11
_atom_site_aniso_U_22
_atom_site_aniso_U_33
_atom_site_aniso_U_12
_atom_site_aniso_U_13
_atom_site_aniso_U_23
Te1 0.03133(11) 0.02183(9) 0.02766(10) 0.00372(7) 0.00701(7) 0.00531(7)
Cl1 0.0608(9) 0.0270(6) 0.0644(10) 0.0003(6) 0.0212(8) 0.0000(6)
Cl2 0.0891(13) 0.0414(8) 0.0815(12) 0.0247(8) 0.0449(11) 0.0347(8)
P1 0.0322(4) 0.0283(4) 0.0333(4) 0.0051(3) 0.0112(3) 0.0064(3)
N1 0.0407(16) 0.0250(13) 0.0358(15) 0.0058(11) 0.0087(12) 0.0035(11)
N2 0.0414(16) 0.0273(13) 0.0323(14) 0.0066(11) 0.0086(12) 0.0099(11)
N3 0.100(4) 0.067(3) 0.041(2) 0.019(3) 0.004(2) -0.008(2)
N4 0.125(5) 0.065(3) 0.043(2) 0.029(3) 0.016(3) 0.024(2)
C1 0.052(2) 0.041(2) 0.039(2) 0.0064(18) 0.0028(18) 0.0009(16)
C2 0.0368(17) 0.0307(16) 0.0314(16) 0.0035(13) 0.0066(13) 0.0010(13)
C3 0.0404(18) 0.0329(16) 0.0318(16) 0.0064(14) 0.0099(14) 0.0087(13)
C4 0.065(3) 0.051(2) 0.0308(18) 0.009(2) 0.0108(18) 0.0107(17)
C5 0.048(2) 0.053(2) 0.0363(19) 0.0048(19) 0.0132(17) 0.0127(17)
C6 0.076(4) 0.098(5) 0.057(3) 0.018(4) -0.021(3) 0.014(3)
C7 0.050(2) 0.0304(16) 0.044(2) 0.0082(15) 0.0221(17) 0.0083(15)
C8 0.066(3) 0.032(2) 0.088(4) 0.006(2) 0.038(3) 0.012(2)
C9 0.0339(19) 0.037(2) 0.068(3) 0.0059(15) 0.0054(19) 0.0054(19)
C10 0.066(4) 0.077(4) 0.081(4) 0.017(3) -0.024(3) 0.001(3)
C11 0.052(2) 0.0333(18) 0.054(2) 0.0032(16) 0.025(2) 0.0120(17)
C12 0.055(3) 0.031(2) 0.099(4) 0.0029(18) 0.032(3) 0.007(2)

loop_
_atom_type_symbol
_atom_type_description
_atom_type_scat_dispersion_real
_atom_type_scat_dispersion_imag
_atom_type_scat_source
C C 0.0033 0.0016 'International Tables Vol C Tables 4.2.6.8 and 6.1.1.4'
H H 0.0000 0.0000 'International Tables Vol C Tables 4.2.6.8 and 6.1.1.4'
Cl Cl 0.1484 0.1585 'International Tables Vol C Tables 4.2.6.8 and 6.1.1.4'
N N 0.0061 0.0033 'International Tables Vol C Tables 4.2.6.8 and 6.1.1.4'
P P 0.1023 0.0942 'International Tables Vol C Tables 4.2.6.8 and 6.1.1.4'
Te Te -0.5308 1.6751 'International Tables Vol C Tables 4.2.6.8 and 6.1.1.4'

loop_
_geom_angle_atom_site_label_1
_geom_angle_atom_site_label_2
_geom_angle_atom_site_label_3
_geom_angle_site_symmetry_1
_geom_angle_site_symmetry_3
_geom_angle
_geom_angle_publ_flag
N2 Te1 N1 . . 84.57(13) ?
C5 P1 C7 . . 110.9(2) ?
C5 P1 C9 . . 106.0(2) ?
C7 P1 C9 . . 111.1(2) ?
C5 P1 C11 . . 109.7(2) ?
C7 P1 C11 . . 107.54(19) ?
C9 P1 C11 . . 111.5(2) ?
C2 N1 Te1 . . 108.5(2) ?
C3 N2 Te1 . . 108.7(2) ?
N3 C1 C2 . . 176.8(6) ?
N1 C2 C3 . . 118.8(3) ?
N1 C2 C1 . . 121.4(4) ?
C3 C2 C1 . . 119.7(4) ?
N2 C3 C4 . . 120.0(4) ?
N2 C3 C2 . . 119.4(3) ?
C4 C3 C2 . . 120.6(4) ?
N4 C4 C3 . . 179.3(5) ?
C6 C5 P1 . . 114.1(4) ?
C6 C5 H5A . . 108.7 ?
P1 C5 H5A . . 108.7 ?
C6 C5 H5AB . . 108.7 ?
P1 C5 H5AB . . 108.7 ?
H5A C5 H5AB . . 107.6 ?
C5 C6 H6A . . 109.5 ?
C5 C6 H6B . . 109.5 ?
H6A C6 H6B . . 109.5 ?
C5 C6 H6C . . 109.5 ?
H6A C6 H6C . . 109.5 ?
H6B C6 H6C . . 109.5 ?
C8 C7 P1 . . 114.0(3) ?
C8 C7 H7A . . 108.8 ?
P1 C7 H7A . . 108.8 ?
C8 C7 H7AB . . 108.8 ?
P1 C7 H7AB . . 108.8 ?
H7A C7 H7AB . . 107.6 ?
C7 C8 H8A . . 109.5 ?
C7 C8 H8B . . 109.5 ?
H8A C8 H8B . . 109.5 ?
C7 C8 H8C . . 109.5 ?
H8A C8 H8C . . 109.5 ?
H8B C8 H8C . . 109.5 ?
C10 C9 P1 . . 114.5(4) ?
C10 C9 H9A . . 108.6 ?
P1 C9 H9A . . 108.6 ?
C10 C9 H9AB . . 108.6 ?
P1 C9 H9AB . . 108.6 ?
H9A C9 H9AB . . 107.6 ?
C9 C10 H10A . . 109.5 ?
C9 C10 H10B . . 109.5 ?
H10A C10 H10B . . 109.5 ?
C9 C10 H10C . . 109.5 ?
H10A C10 H10C . . 109.5 ?
H10B C10 H10C . . 109.5 ?
C12 C11 P1 . . 113.9(3) ?
C12 C11 H11A . . 108.8 ?
P1 C11 H11A . . 108.8 ?
C12 C11 H11B . . 108.8 ?
P1 C11 H11B . . 108.8 ?
H11A C11 H11B . . 107.7 ?
C11 C12 H12A . . 109.5 ?
C11 C12 H12B . . 109.5 ?
H12A C12 H12B . . 109.5 ?
C11 C12 H12C . . 109.5 ?
H12A C12 H12C . . 109.5 ?
H12B C12 H12C . . 109.5 ?

loop_
_geom_bond_atom_site_label_1
_geom_bond_atom_site_label_2
_geom_bond_site_symmetry_2
_geom_bond_distance
_geom_bond_publ_flag
Te1 N2 . 2.020(3) ?
Te1 N1 . 2.023(3) ?
P1 C5 . 1.793(4) ?
P1 C7 . 1.796(4) ?
P1 C9 . 1.800(4) ?
P1 C11 . 1.807(4) ?
N1 C2 . 1.305(5) ?
N2 C3 . 1.293(5) ?
N3 C1 . 1.138(6) ?
N4 C4 . 1.145(6) ?
C1 C2 . 1.460(5) ?
C2 C3 . 1.457(5) ?
C3 C4 . 1.450(6) ?
C5 C6 . 1.512(7) ?
C5 H5A . 0.9800 ?
C5 H5AB . 0.9800 ?
C6 H6A . 0.9700 ?
C6 H6B . 0.9700 ?
C6 H6C . 0.9700 ?
C7 C8 . 1.514(6) ?
C7 H7A . 0.9800 ?
C7 H7AB . 0.9800 ?
C8 H8A . 0.9700 ?
C8 H8B . 0.9700 ?
C8 H8C . 0.9700 ?
C9 C10 . 1.520(8) ?
C9 H9A . 0.9800 ?
C9 H9AB . 0.9800 ?
C10 H10A . 0.9700 ?
C10 H10B . 0.9700 ?
C10 H10C . 0.9700 ?
C11 C12 . 1.514(6) ?
C11 H11A . 0.9800 ?
C11 H11B . 0.9800 ?
C12 H12A . 0.9700 ?
C12 H12B . 0.9700 ?
C12 H12C . 0.9700 ?

loop_
_geom_hbond_atom_site_label_D
_geom_hbond_atom_site_label_H
_geom_hbond_atom_site_label_A
_geom_hbond_site_symmetry_A
_geom_hbond_distance_DH
_geom_hbond_distance_HA
_geom_hbond_distance_DA
_geom_hbond_angle_DHA
_geom_hbond_publ_flag
C5 H5A Cl1 1_655 0.98 2.73 3.684(5) 163.9 yes
C7 H7AB N4 2_666 0.98 2.58 3.451(6) 148.4 yes
C11 H11A N4 2_666 0.98 2.60 3.460(7) 146.5 yes

loop_
_geom_torsion_atom_site_label_1
_geom_torsion_atom_site_label_2
_geom_torsion_atom_site_label_3
_geom_torsion_atom_site_label_4
_geom_torsion_site_symmetry_1
_geom_torsion_site_symmetry_2
_geom_torsion_site_symmetry_3
_geom_torsion_site_symmetry_4
_geom_torsion
_geom_torsion_publ_flag
Te1 N1 C2 C3 . . . . 2.1(4) ?
Te1 N1 C2 C1 . . . . -175.9(3) ?
Te1 N2 C3 C4 . . . . -178.8(3) ?
Te1 N2 C3 C2 . . . . 1.4(4) ?
N1 C2 C3 N2 . . . . -2.6(6) ?
C1 C2 C3 N2 . . . . 175.5(4) ?
N1 C2 C3 C4 . . . . 177.7(4) ?
C1 C2 C3 C4 . . . . -4.3(6) ?
C7 P1 C5 C6 . . . . -53.5(5) ?
C9 P1 C5 C6 . . . . -174.3(4) ?
C11 P1 C5 C6 . . . . 65.2(5) ?
C5 P1 C7 C8 . . . . -61.2(4) ?
C9 P1 C7 C8 . . . . 56.5(5) ?
C11 P1 C7 C8 . . . . 178.8(4) ?
C5 P1 C9 C10 . . . . 179.5(4) ?
C7 P1 C9 C10 . . . . 58.9(5) ?
C11 P1 C9 C10 . . . . -61.1(5) ?
C5 P1 C11 C12 . . . . 59.0(5) ?
C7 P1 C11 C12 . . . . 179.7(4) ?
C9 P1 C11 C12 . . . . -58.2(5) ?

_cod_database_fobs_code 2312154
